data_7230016
loop_
_publ_author_name
'Wang, Chao-Yi'
'Hao, Jun-Di'
'Ning, Xing-Yan'
'Wu, Jing-Shuai'
'Zhao, Dong-Lin'
'Kong, Chui-Jian'
'Shao, Chang-Lun'
'Wang, Chang-Yun'

_publ_section_title
;
 Penicilazaphilones D and E: two new azaphilones from a sponge-derived
 strain of the fungus Penicillium sclerotiorum
;
_journal_issue 8
_journal_name_full 'RSC Advances'
_journal_page_first 4348
_journal_paper_doi 10.1039/C7RA13327H
_journal_volume 8
_journal_year 2018
_chemical_absolute_configuration rmsd
_chemical_formula_moiety 'C19 H27 Cl O6'
_chemical_formula_sum 'C19 H27 Cl O6'
_chemical_formula_weight 386.85
_space_group_crystal_system orthorhombic
_space_group_IT_number 19
_space_group_name_Hall 'P 2ac 2ab'
_space_group_name_H-M_alt 'P 21 21 21'
_symmetry_space_group_name_Hall 'P 2ac 2ab'
_symmetry_space_group_name_H-M 'P 21 21 21'
_atom_sites_solution_hydrogens geom
_audit_block_doi 10.5517/cc1khz9b
_audit_creation_date 2016-01-01
_audit_creation_method
;
Olex2 1.2
(compiled 2015.09.30 svn.r3233 for OlexSys, GUI svn.r5103)
;
_audit_update_record
;
2016-01-05 deposited with the CCDC.
2018-01-15 downloaded from the CCDC.
;
_cell_angle_alpha 90
_cell_angle_beta 90
_cell_angle_gamma 90
_cell_formula_units_Z 8
_cell_length_a 12.446(3)
_cell_length_b 15.594(3)
_cell_length_c 25.490(5)
_cell_measurement_reflns_used 9916
_cell_measurement_temperature 293(2)
_cell_measurement_theta_max 22.220
_cell_measurement_theta_min 3.063
_cell_volume 4947.2(18)
_computing_cell_refinement 'SAINT v8.34A (Bruker, 2013)'
_computing_data_reduction 'SAINT v8.34A (Bruker, 2013)'
_computing_molecular_graphics 'Olex2 (Dolomanov et al., 2009)'
_computing_publication_material 'Olex2 (Dolomanov et al., 2009)'
_computing_structure_refinement 'ShelXL (Sheldrick, 2015)'
_computing_structure_solution 'ShelXT (Sheldrick, 2015)'
_diffrn_ambient_temperature 293(2)
_diffrn_measured_fraction_theta_full 0.997
_diffrn_measured_fraction_theta_max 0.994
_diffrn_measurement_device_type 'Bruker P4'
_diffrn_measurement_method '\w scans'
_diffrn_radiation_monochromator graphite
_diffrn_radiation_type MoK\a
_diffrn_radiation_wavelength 0.71073
_diffrn_reflns_av_R_equivalents 0.0849
_diffrn_reflns_av_unetI/netI 0.0810
_diffrn_reflns_Laue_measured_fraction_full 0.997
_diffrn_reflns_Laue_measured_fraction_max 0.994
_diffrn_reflns_limit_h_max 16
_diffrn_reflns_limit_h_min -16
_diffrn_reflns_limit_k_max 19
_diffrn_reflns_limit_k_min -20
_diffrn_reflns_limit_l_max 33
_diffrn_reflns_limit_l_min -32
_diffrn_reflns_number 74699
_diffrn_reflns_point_group_measured_fraction_full 0.998
_diffrn_reflns_point_group_measured_fraction_max 0.995
_diffrn_reflns_theta_full 26.000
_diffrn_reflns_theta_max 27.603
_diffrn_reflns_theta_min 3.063
_exptl_absorpt_coefficient_mu 0.179
_exptl_absorpt_correction_T_max 0.7456
_exptl_absorpt_correction_T_min 0.6543
_exptl_absorpt_correction_type multi-scan
_exptl_absorpt_process_details
;
SADABS-2012/1 (Bruker,2012) was used for absorption correction.
wR2(int) was 0.1082 before and 0.0787 after correction.
The Ratio of minimum to maximum transmission is 0.8775.
The \l/2 correction factor is 0.0015.
;
_exptl_crystal_density_diffrn 1.039
_exptl_crystal_description 'the single crystal is block'
_exptl_crystal_F_000 1648
_exptl_crystal_size_max 0.3
_exptl_crystal_size_mid 0.2
_exptl_crystal_size_min 0.2
_refine_diff_density_max 0.205
_refine_diff_density_min -0.243
_refine_diff_density_rms 0.054
_refine_ls_abs_structure_details
;
 Flack x determined using 1905 quotients [(I+)-(I-)]/[(I+)+(I-)]
 (Parsons, Flack and Wagner, Acta Cryst. B69 (2013) 249-259).
;
_refine_ls_abs_structure_Flack 0.07(3)
_refine_ls_extinction_method none
_refine_ls_goodness_of_fit_ref 0.861
_refine_ls_hydrogen_treatment constr
_refine_ls_matrix_type full
_refine_ls_number_parameters 485
_refine_ls_number_reflns 11415
_refine_ls_number_restraints 7
_refine_ls_restrained_S_all 0.864
_refine_ls_R_factor_all 0.1298
_refine_ls_R_factor_gt 0.0566
_refine_ls_shift/su_max 0.000
_refine_ls_shift/su_mean 0.000
_refine_ls_structure_factor_coef Fsqd
_refine_ls_weighting_details 'w=1/[\s^2^(Fo^2^)+(0.1007P)^2^] where P=(Fo^2^+2Fc^2^)/3'
_refine_ls_weighting_scheme calc
_refine_ls_wR_factor_gt 0.1465
_refine_ls_wR_factor_ref 0.1661
_reflns_Friedel_coverage 0.815
_reflns_Friedel_fraction_full 1.000
_reflns_Friedel_fraction_max 0.995
_reflns_number_gt 5194
_reflns_number_total 11415
_reflns_threshold_expression 'I > 2\s(I)'
_cod_data_source_file c7ra13327h2.cif
_cod_data_source_block 1
_cod_original_cell_volume 4947.0(17)
_cod_database_code 7230016
_shelxl_version_number 2014/6
_shelx_space_group_comment
;
The symmetry employed for this shelxl refinement is uniquely defined
by the following loop, which should always be used as a source of
symmetry information in preference to the above space-group names.
They are only intended as comments.
;
_shelx_estimated_absorpt_t_max 0.965
_shelx_estimated_absorpt_t_min 0.948
_olex2_refinement_description
;
1. Fixed Uiso
 At 1.2 times of:
  All C(H) groups, All C(H,H) groups
 At 1.5 times of:
  All C(H,H,H) groups, All O(H) groups
2. Rigid bond restraints
 C01D, C01F
 with sigma for 1-2 distances of 0.01 and sigma for 1-3 distances of 0.01
3. Uiso/Uaniso restraints and constraints
C01D \\sim C01F: within 2A with sigma of 0.005 and sigma for terminal atoms of
0.01
4.a Ternary CH refined with riding coordinates:
 C00G(H00G), C00J(H00J), C00L(H00L), C00W(H00W), C00Y(H00Y), C00Z(H00Z),
 C015(H015), C01D(H01T)
4.b Secondary CH2 refined with riding coordinates:
 C00R(H00A,H00B), C012(H01A,H01B), C017(H01O,H01P), C01H(H01Z,HA)
4.c Aromatic/amide H refined with riding coordinates:
 C00K(H00K), C00M(H00M), C00N(H00N), C00P(H00P), C00V(H00V), C011(H011)
4.d Idealised Me refined as rotating group:
 C016(H01C,H01D,H01E), C018(H01F,H01G,H01H), C019(H01Q,H01R,H01S), C01A(H01I,
 H01J,H01K), C01B(H01L,H01M,H01N), C01E(H01U,H01V,H01W), C01F(H01X,H01Y,H),
 C01K(H01,HB,HC)
4.e Idealised tetrahedral OH refined as rotating group:
 O004(H004), O005(H005), O006(H006), O007(H007), O008(H008), O009(H009),
 O00A(H00C), O00D(H00D)
;
_olex2_submission_special_instructions 'No special instructions were received'

loop_
_space_group_symop_operation_xyz
'x, y, z'
'-x+1/2, -y, z+1/2'
'-x, y+1/2, -z+1/2'
'x+1/2, -y+1/2, -z'

loop_
_atom_site_label
_atom_site_type_symbol
_atom_site_fract_x
_atom_site_fract_y
_atom_site_fract_z
_atom_site_U_iso_or_equiv
_atom_site_adp_type
_atom_site_occupancy
_atom_site_site_symmetry_order
_atom_site_calc_flag
_atom_site_refinement_flags_posn
_atom_site_refinement_flags_adp
Cl01 Cl 0.94857(14) 0.63764(11) 0.87922(5) 0.1111(6) Uani 1 1 d . .
O00C O 0.7988(3) 0.5110(2) 0.92102(12) 0.0825(10) Uani 1 1 d . .
O003 O 0.8187(2) 0.62109(19) 0.68207(10) 0.0645(8) Uani 1 1 d . .
O004 O 1.1445(2) 0.77136(17) 0.61344(12) 0.0622(7) Uani 1 1 d . .
H004 H 1.1656 0.7232 0.6212 0.093 Uiso 1 1 calc GR .
O005 O 1.0805(2) 0.62800(17) 0.54992(12) 0.0665(8) Uani 1 1 d . .
H005 H 1.0307 0.5949 0.5442 0.100 Uiso 1 1 calc GR .
O006 O 0.7741(3) 0.39193(17) 0.82168(11) 0.0701(8) Uani 1 1 d . .
H006 H 0.7776 0.3539 0.8439 0.105 Uiso 1 1 calc GR .
O009 O 0.6039(2) 0.4565(2) 0.76384(13) 0.0713(8) Uani 1 1 d . .
H009 H 0.5445 0.4787 0.7613 0.107 Uiso 1 1 calc GR .
C00F C 0.9038(3) 0.6529(3) 0.70816(16) 0.0559(10) Uani 1 1 d . .
C00G C 0.7665(3) 0.5388(2) 0.76052(14) 0.0481(9) Uani 1 1 d . .
H00G H 0.8010 0.4874 0.7462 0.058 Uiso 1 1 calc R .
C00H C 0.8490(3) 0.5878(2) 0.79085(15) 0.0548(10) Uani 1 1 d . .
C00I C 0.7900(3) 0.5202(3) 0.87288(16) 0.0582(10) Uani 1 1 d . .
C00K C 0.9643(3) 0.7176(3) 0.62539(18) 0.0646(11) Uani 1 1 d . .
H00K H 0.9008 0.6984 0.6102 0.078 Uiso 1 1 calc R .
C00L C 1.0469(3) 0.7154(2) 0.53758(15) 0.0516(10) Uani 1 1 d . .
H00L H 0.9734 0.7114 0.5241 0.062 Uiso 1 1 calc R .
C00M C 0.9777(3) 0.6998(3) 0.67558(16) 0.0604(11) Uani 1 1 d . .
H00M H 1.0406 0.7193 0.6913 0.073 Uiso 1 1 calc R .
C00O C 1.0402(3) 0.7656(3) 0.59002(16) 0.0583(11) Uani 1 1 d . .
C00P C 0.9168(4) 0.6418(3) 0.75994(17) 0.0689(12) Uani 1 1 d . .
H00P H 0.9727 0.6706 0.7765 0.083 Uiso 1 1 calc R .
C00R C 0.7299(3) 0.5940(3) 0.71475(16) 0.0604(11) Uani 1 1 d . .
H00A H 0.6792 0.5617 0.6936 0.072 Uiso 1 1 calc R .
H00B H 0.6930 0.6442 0.7282 0.072 Uiso 1 1 calc R .
C00T C 0.7116(3) 0.4634(3) 0.84223(17) 0.0606(11) Uani 1 1 d . .
C00W C 1.1151(3) 0.7485(3) 0.49304(17) 0.0625(11) Uani 1 1 d . .
H00W H 1.0966 0.8091 0.4888 0.075 Uiso 1 1 calc R .
C00X C 0.8547(4) 0.5772(3) 0.84376(17) 0.0652(12) Uani 1 1 d . .
C00Z C 0.6729(3) 0.5109(3) 0.79333(17) 0.0590(10) Uani 1 1 d . .
H00Z H 0.6324 0.5617 0.8042 0.071 Uiso 1 1 calc R .
C01A C 1.2352(4) 0.7454(4) 0.5024(2) 0.0899(16) Uani 1 1 d . .
H01I H 1.2524 0.7774 0.5335 0.135 Uiso 1 1 calc GR .
H01J H 1.2719 0.7699 0.4729 0.135 Uiso 1 1 calc GR .
H01K H 1.2574 0.6869 0.5068 0.135 Uiso 1 1 calc GR .
C01B C 1.1376(5) 0.7374(5) 0.3934(2) 0.1075(19) Uani 1 1 d . .
H01L H 1.1151 0.7029 0.3642 0.161 Uiso 1 1 calc GR .
H01M H 1.2143 0.7339 0.3970 0.161 Uiso 1 1 calc GR .
H01N H 1.1171 0.7959 0.3875 0.161 Uiso 1 1 calc GR .
C012 C 1.0853(4) 0.7053(4) 0.44251(17) 0.0900(16) Uani 1 1 d . .
H01A H 1.1017 0.6447 0.4459 0.108 Uiso 1 1 calc R .
H01B H 1.0081 0.7102 0.4381 0.108 Uiso 1 1 calc R .
C016 C 1.0023(4) 0.8541(3) 0.58063(18) 0.0671(11) Uani 1 1 d . .
H01C H 0.9931 0.8829 0.6136 0.101 Uiso 1 1 calc GR .
H01D H 0.9349 0.8525 0.5623 0.101 Uiso 1 1 calc GR .
H01E H 1.0543 0.8844 0.5599 0.101 Uiso 1 1 calc GR .
C018 C 0.6209(5) 0.4322(4) 0.8764(2) 0.0970(17) Uani 1 1 d . .
H01F H 0.5746 0.3956 0.8562 0.146 Uiso 1 1 calc GR .
H01G H 0.5807 0.4804 0.8891 0.146 Uiso 1 1 calc GR .
H01H H 0.6497 0.4007 0.9055 0.146 Uiso 1 1 calc GR .
Cl02 Cl 0.26911(16) 0.43156(9) 0.79828(6) 0.1130(6) Uani 1 1 d . .
O00A O 0.2588(3) 0.5391(2) 0.57614(13) 0.0814(9) Uani 1 1 d . .
H00C H 0.3190 0.5505 0.5650 0.122 Uiso 1 1 calc GR .
O00B O 0.0002(3) 0.3921(2) 0.63888(12) 0.0733(9) Uani 1 1 d . .
O00D O -0.3687(3) 0.38479(19) 0.66493(14) 0.0815(9) Uani 1 1 d . .
H00D H -0.3960 0.3987 0.6929 0.122 Uiso 1 1 calc GR .
O00E O 0.4198(3) 0.5424(2) 0.74386(17) 0.1020(12) Uani 1 1 d . .
O007 O -0.2907(3) 0.25929(19) 0.74819(12) 0.0755(9) Uani 1 1 d . .
H007 H -0.2893 0.3093 0.7582 0.113 Uiso 1 1 calc GR .
O008 O 0.2512(2) 0.64179(19) 0.67208(13) 0.0737(8) Uani 1 1 d . .
H008 H 0.2741 0.6728 0.6955 0.111 Uiso 1 1 calc GR .
C00J C 0.1587(4) 0.4825(3) 0.64992(16) 0.0609(11) Uani 1 1 d . .
H00J H 0.1125 0.5334 0.6504 0.073 Uiso 1 1 calc R .
C00N C 0.0785(5) 0.4007(3) 0.72376(18) 0.0726(13) Uani 1 1 d . .
H00N H 0.0749 0.3843 0.7588 0.087 Uiso 1 1 calc R .
C00Q C 0.1695(4) 0.4506(3) 0.70564(18) 0.0684(12) Uani 1 1 d . .
C00S C -0.2713(4) 0.2563(3) 0.69253(17) 0.0637(11) Uani 1 1 d . .
C00U C -0.0007(4) 0.3779(3) 0.69090(17) 0.0654(12) Uani 1 1 d . .
C00V C -0.1717(4) 0.3032(3) 0.6779(2) 0.0743(13) Uani 1 1 d . .
H00V H -0.1602 0.3112 0.6422 0.089 Uiso 1 1 calc R .
C00Y C -0.3646(4) 0.2952(3) 0.66149(19) 0.0723(13) Uani 1 1 d . .
H00Y H -0.3465 0.2839 0.6247 0.087 Uiso 1 1 calc R .
C01D C -0.4766(5) 0.2536(4) 0.6689(2) 0.0972(16) Uani 1 1 d . U
H01T H -0.4678 0.1911 0.6682 0.117 Uiso 1 1 calc R .
C01E C 0.4302(4) 0.6009(5) 0.6412(3) 0.120(2) Uani 1 1 d . .
H01U H 0.4172 0.6373 0.6115 0.180 Uiso 1 1 calc GR .
H01V H 0.4704 0.5515 0.6302 0.180 Uiso 1 1 calc GR .
H01W H 0.4703 0.6319 0.6672 0.180 Uiso 1 1 calc GR .
C01F C -0.5301(5) 0.2768(5) 0.7177(3) 0.130(2) Uani 1 1 d . U
H H -0.5317 0.3381 0.7211 0.195 Uiso 1 1 calc GR .
H01X H -0.4915 0.2526 0.7468 0.195 Uiso 1 1 calc GR .
H01Y H -0.6022 0.2550 0.7175 0.195 Uiso 1 1 calc GR .
C01H C -0.5471(6) 0.2805(5) 0.6204(3) 0.133(3) Uani 1 1 d . .
H01Z H -0.5602 0.3418 0.6221 0.160 Uiso 1 1 calc R .
HA H -0.5069 0.2692 0.5885 0.160 Uiso 1 1 calc R .
C01K C -0.6499(9) 0.2364(6) 0.6172(5) 0.195(4) Uani 1 1 d . .
H01 H -0.6793 0.2433 0.5826 0.292 Uiso 1 1 calc GR .
HB H -0.6985 0.2602 0.6425 0.292 Uiso 1 1 calc GR .
HC H -0.6397 0.1765 0.6243 0.292 Uiso 1 1 calc GR .
C010 C 0.3387(4) 0.5278(3) 0.7180(2) 0.0752(14) Uani 1 1 d . .
C011 C -0.0988(4) 0.3345(3) 0.70901(19) 0.0661(11) Uani 1 1 d . .
H011 H -0.1093 0.3291 0.7450 0.079 Uiso 1 1 calc R .
C013 C 0.3227(4) 0.5721(3) 0.6646(2) 0.0753(13) Uani 1 1 d . .
C014 C 0.2546(4) 0.4733(3) 0.73610(19) 0.0730(13) Uani 1 1 d . .
C015 C 0.2669(4) 0.5088(3) 0.6281(2) 0.0726(13) Uani 1 1 d . .
H015 H 0.3116 0.4570 0.6270 0.087 Uiso 1 1 calc R .
C017 C 0.1042(4) 0.4151(3) 0.6174(2) 0.0768(13) Uani 1 1 d . .
H01O H 0.0950 0.4362 0.5819 0.092 Uiso 1 1 calc R .
H01P H 0.1494 0.3644 0.6159 0.092 Uiso 1 1 calc R .
C019 C -0.2554(5) 0.1621(3) 0.6793(2) 0.0915(15) Uani 1 1 d . .
H01Q H -0.1951 0.1401 0.6985 0.137 Uiso 1 1 calc GR .
H01R H -0.2424 0.1561 0.6424 0.137 Uiso 1 1 calc GR .
H01S H -0.3188 0.1305 0.6887 0.137 Uiso 1 1 calc GR .

loop_
_atom_site_aniso_label
_atom_site_aniso_U_11
_atom_site_aniso_U_22
_atom_site_aniso_U_33
_atom_site_aniso_U_23
_atom_site_aniso_U_13
_atom_site_aniso_U_12
Cl01 0.1230(12) 0.1495(13) 0.0608(7) 0.0108(8) -0.0302(8) -0.0549(11)
O00C 0.095(2) 0.101(2) 0.052(2) 0.0001(17) -0.0030(16) 0.003(2)
O003 0.0597(17) 0.085(2) 0.0484(15) 0.0064(14) -0.0067(14) -0.0089(15)
O004 0.0531(16) 0.0642(17) 0.0692(18) -0.0066(15) -0.0167(13) -0.0058(13)
O005 0.0629(18) 0.0558(17) 0.081(2) 0.0033(15) -0.0040(15) -0.0030(14)
O006 0.089(2) 0.0535(17) 0.0676(18) 0.0072(14) -0.0005(17) 0.0129(16)
O009 0.0525(17) 0.083(2) 0.079(2) -0.0001(17) -0.0097(16) -0.0048(16)
C00F 0.053(2) 0.062(2) 0.052(3) -0.006(2) -0.004(2) -0.006(2)
C00G 0.043(2) 0.054(2) 0.048(2) -0.0015(17) -0.0032(17) 0.0029(18)
C00H 0.053(2) 0.058(2) 0.053(3) 0.003(2) -0.006(2) 0.001(2)
C00I 0.067(3) 0.067(3) 0.041(2) 0.001(2) 0.003(2) 0.008(2)
C00K 0.049(2) 0.077(3) 0.068(3) -0.001(2) 0.000(2) 0.002(2)
C00L 0.040(2) 0.053(2) 0.062(2) -0.0053(19) -0.0024(18) -0.0051(18)
C00M 0.059(3) 0.074(3) 0.048(2) -0.003(2) -0.011(2) -0.004(2)
C00O 0.047(2) 0.065(3) 0.063(3) -0.002(2) -0.0056(19) -0.005(2)
C00P 0.070(3) 0.075(3) 0.062(3) 0.006(2) -0.009(2) -0.018(2)
C00R 0.047(2) 0.076(3) 0.059(3) 0.009(2) -0.010(2) 0.002(2)
C00T 0.054(2) 0.068(3) 0.060(3) 0.012(2) 0.009(2) 0.012(2)
C00W 0.053(2) 0.067(3) 0.068(3) 0.000(2) -0.001(2) 0.000(2)
C00X 0.067(3) 0.075(3) 0.053(3) 0.004(2) -0.019(2) -0.010(2)
C00Z 0.045(2) 0.068(3) 0.064(3) -0.001(2) -0.0022(19) 0.001(2)
C01A 0.065(3) 0.142(5) 0.063(3) 0.010(3) 0.002(2) -0.023(3)
C01B 0.083(4) 0.153(5) 0.087(4) -0.008(4) 0.012(3) -0.003(4)
C012 0.092(4) 0.127(4) 0.051(3) 0.007(3) -0.003(3) -0.015(3)
C016 0.069(3) 0.055(3) 0.077(3) 0.000(2) 0.005(2) 0.006(2)
C018 0.087(4) 0.132(5) 0.072(3) 0.026(3) 0.003(3) -0.027(3)
Cl02 0.1491(14) 0.0926(9) 0.0972(10) 0.0183(8) -0.0637(10) -0.0011(9)
O00A 0.070(2) 0.103(2) 0.072(2) -0.0027(18) 0.0097(16) -0.002(2)
O00B 0.073(2) 0.080(2) 0.067(2) -0.0032(16) -0.0143(16) -0.0096(17)
O00D 0.094(2) 0.0556(19) 0.095(2) 0.0096(16) 0.012(2) -0.0031(16)
O00E 0.068(2) 0.108(3) 0.130(3) -0.007(2) -0.054(2) 0.023(2)
O007 0.088(2) 0.0656(18) 0.073(2) 0.0076(16) 0.0025(16) -0.0050(19)
O008 0.070(2) 0.0642(18) 0.086(2) -0.0073(16) -0.0253(17) 0.0114(17)
C00J 0.062(3) 0.055(2) 0.065(3) -0.001(2) -0.015(2) 0.011(2)
C00N 0.099(4) 0.056(3) 0.063(3) 0.004(2) -0.005(3) 0.004(3)
C00Q 0.078(3) 0.065(3) 0.063(3) -0.003(2) -0.009(3) 0.004(3)
C00S 0.078(3) 0.050(2) 0.063(3) -0.005(2) -0.004(2) -0.009(2)
C00U 0.078(3) 0.062(3) 0.056(3) 0.006(2) -0.008(2) -0.007(2)
C00V 0.083(3) 0.067(3) 0.073(3) 0.000(2) 0.002(3) -0.002(3)
C00Y 0.076(3) 0.068(3) 0.073(3) 0.004(2) -0.012(2) -0.001(2)
C01D 0.101(4) 0.075(3) 0.116(4) -0.008(3) -0.011(3) -0.008(3)
C01E 0.046(3) 0.159(6) 0.154(6) -0.006(5) -0.015(3) -0.022(4)
C01F 0.091(4) 0.134(5) 0.164(6) 0.013(5) 0.007(4) -0.025(4)
C01H 0.099(5) 0.129(6) 0.171(7) 0.013(5) -0.045(5) -0.010(4)
C01K 0.177(9) 0.155(8) 0.252(12) 0.038(8) -0.075(9) -0.032(7)
C010 0.058(3) 0.076(3) 0.092(4) -0.007(3) -0.022(3) 0.021(3)
C011 0.072(3) 0.060(3) 0.067(3) 0.002(2) -0.002(2) -0.003(2)
C013 0.051(3) 0.080(3) 0.094(4) -0.005(3) -0.007(2) 0.013(2)
C014 0.084(3) 0.059(3) 0.076(3) 0.003(2) -0.031(3) 0.008(3)
C015 0.057(3) 0.071(3) 0.089(4) -0.021(3) 0.001(2) 0.011(2)
C017 0.067(3) 0.090(3) 0.073(3) -0.015(3) 0.005(2) -0.009(3)
C019 0.106(4) 0.059(3) 0.110(4) -0.016(3) 0.004(3) -0.004(3)

loop_
_atom_type_symbol
_atom_type_description
_atom_type_scat_dispersion_real
_atom_type_scat_dispersion_imag
_atom_type_scat_source
C C 0.0033 0.0016 'International Tables Vol C Tables 4.2.6.8 and 6.1.1.4'
H H 0.0000 0.0000 'International Tables Vol C Tables 4.2.6.8 and 6.1.1.4'
O O 0.0106 0.0060 'International Tables Vol C Tables 4.2.6.8 and 6.1.1.4'
Cl Cl 0.1484 0.1585 'International Tables Vol C Tables 4.2.6.8 and 6.1.1.4'

loop_
_geom_angle_atom_site_label_1
_geom_angle_atom_site_label_2
_geom_angle_atom_site_label_3
_geom_angle
C00F O003 C00R 115.1(3)
C00O O004 H004 109.5
C00L O005 H005 109.5
C00T O006 H006 109.5
C00Z O009 H009 109.5
O003 C00F C00M 113.9(3)
C00P C00F O003 122.2(4)
C00P C00F C00M 123.8(4)
C00H C00G H00G 108.0
C00H C00G C00R 108.3(3)
C00H C00G C00Z 113.2(3)
C00R C00G H00G 108.0
C00Z C00G H00G 108.0
C00Z C00G C00R 111.1(3)
C00P C00H C00G 114.9(3)
C00X C00H C00G 119.1(4)
C00X C00H C00P 126.0(4)
O00C C00I C00T 119.6(4)
O00C C00I C00X 122.9(4)
C00X C00I C00T 117.4(4)
C00M C00K H00K 116.4
C00M C00K C00O 127.3(4)
C00O C00K H00K 116.4
O005 C00L H00L 106.5
O005 C00L C00O 107.5(3)
O005 C00L C00W 108.7(3)
C00O C00L H00L 106.5
C00W C00L H00L 106.5
C00W C00L C00O 120.4(3)
C00F C00M H00M 117.1
C00K C00M C00F 125.8(4)
C00K C00M H00M 117.1
O004 C00O C00K 110.5(3)
O004 C00O C00L 110.0(3)
O004 C00O C016 107.3(3)
C00K C00O C00L 107.4(3)
C016 C00O C00K 111.1(4)
C016 C00O C00L 110.4(3)
C00F C00P C00H 123.2(4)
C00F C00P H00P 118.4
C00H C00P H00P 118.4
O003 C00R C00G 112.2(3)
O003 C00R H00A 109.2
O003 C00R H00B 109.2
C00G C00R H00A 109.2
C00G C00R H00B 109.2
H00A C00R H00B 107.9
O006 C00T C00I 106.6(3)
O006 C00T C00Z 104.2(3)
O006 C00T C018 111.1(4)
C00Z C00T C00I 109.7(3)
C018 C00T C00I 111.7(4)
C018 C00T C00Z 113.1(4)
C00L C00W H00W 106.3
C00L C00W C01A 115.2(4)
C01A C00W H00W 106.3
C012 C00W C00L 110.7(4)
C012 C00W H00W 106.3
C012 C00W C01A 111.4(4)
C00H C00X Cl01 118.7(3)
C00H C00X C00I 124.7(4)
C00I C00X Cl01 116.6(3)
O009 C00Z C00G 110.4(3)
O009 C00Z C00T 109.4(4)
O009 C00Z H00Z 108.8
C00G C00Z C00T 110.6(3)
C00G C00Z H00Z 108.8
C00T C00Z H00Z 108.8
C00W C01A H01I 109.5
C00W C01A H01J 109.5
C00W C01A H01K 109.5
H01I C01A H01J 109.5
H01I C01A H01K 109.5
H01J C01A H01K 109.5
H01L C01B H01M 109.5
H01L C01B H01N 109.5
H01M C01B H01N 109.5
C012 C01B H01L 109.5
C012 C01B H01M 109.5
C012 C01B H01N 109.5
C00W C012 H01A 107.9
C00W C012 H01B 107.9
C01B C012 C00W 117.4(5)
C01B C012 H01A 107.9
C01B C012 H01B 107.9
H01A C012 H01B 107.2
C00O C016 H01C 109.5
C00O C016 H01D 109.5
C00O C016 H01E 109.5
H01C C016 H01D 109.5
H01C C016 H01E 109.5
H01D C016 H01E 109.5
C00T C018 H01F 109.5
C00T C018 H01G 109.5
C00T C018 H01H 109.5
H01F C018 H01G 109.5
H01F C018 H01H 109.5
H01G C018 H01H 109.5
C015 O00A H00C 109.5
C00U O00B C017 114.9(3)
C00Y O00D H00D 109.5
C00S O007 H007 109.5
C013 O008 H008 109.5
C00Q C00J H00J 107.9
C00Q C00J C015 110.8(4)
C015 C00J H00J 107.9
C017 C00J H00J 107.9
C017 C00J C00Q 109.2(4)
C017 C00J C015 112.8(4)
C00Q C00N H00N 119.4
C00U C00N H00N 119.4
C00U C00N C00Q 121.2(4)
C00N C00Q C00J 114.0(4)
C014 C00Q C00J 121.3(4)
C014 C00Q C00N 124.5(4)
O007 C00S C00V 111.8(4)
O007 C00S C00Y 111.6(4)
O007 C00S C019 105.8(4)
C00V C00S C00Y 107.9(4)
C00V C00S C019 108.2(4)
C019 C00S C00Y 111.6(4)
O00B C00U C011 113.1(4)
C00N C00U O00B 124.5(4)
C00N C00U C011 122.4(4)
C00S C00V H00V 116.1
C011 C00V C00S 127.8(5)
C011 C00V H00V 116.1
O00D C00Y C00S 113.0(4)
O00D C00Y H00Y 104.3
O00D C00Y C01D 112.2(4)
C00S C00Y H00Y 104.3
C00S C00Y C01D 117.0(4)
C01D C00Y H00Y 104.3
C00Y C01D H01T 108.3
C00Y C01D C01H 107.1(5)
C01F C01D C00Y 114.2(5)
C01F C01D H01T 108.3
C01F C01D C01H 110.5(6)
C01H C01D H01T 108.3
H01U C01E H01V 109.5
H01U C01E H01W 109.5
H01V C01E H01W 109.5
C013 C01E H01U 109.5
C013 C01E H01V 109.5
C013 C01E H01W 109.5
C01D C01F H 109.5
C01D C01F H01X 109.5
C01D C01F H01Y 109.5
H01X C01F H 109.5
H01X C01F H01Y 109.5
H01Y C01F H 109.5
C01D C01H H01Z 108.7
C01D C01H HA 108.7
H01Z C01H HA 107.6
C01K C01H C01D 114.1(7)
C01K C01H H01Z 108.7
C01K C01H HA 108.7
C01H C01K H01 109.5
C01H C01K HB 109.5
C01H C01K HC 109.5
H01 C01K HB 109.5
H01 C01K HC 109.5
HB C01K HC 109.5
O00E C010 C013 119.9(5)
O00E C010 C014 122.8(5)
C014 C010 C013 117.3(4)
C00U C011 H011 117.9
C00V C011 C00U 124.1(5)
C00V C011 H011 117.9
O008 C013 C01E 112.1(5)
O008 C013 C010 107.8(4)
O008 C013 C015 107.0(4)
C01E C013 C010 111.3(4)
C015 C013 C01E 110.5(5)
C015 C013 C010 107.9(4)
C00Q C014 Cl02 120.6(4)
C00Q C014 C010 122.9(4)
C010 C014 Cl02 116.4(4)
O00A C015 C00J 111.9(4)
O00A C015 C013 112.9(4)
O00A C015 H015 106.9
C00J C015 C013 110.9(4)
C00J C015 H015 106.9
C013 C015 H015 106.9
O00B C017 C00J 111.5(4)
O00B C017 H01O 109.3
O00B C017 H01P 109.3
C00J C017 H01O 109.3
C00J C017 H01P 109.3
H01O C017 H01P 108.0
C00S C019 H01Q 109.5
C00S C019 H01R 109.5
C00S C019 H01S 109.5
H01Q C019 H01R 109.5
H01Q C019 H01S 109.5
H01R C019 H01S 109.5

loop_
_geom_bond_atom_site_label_1
_geom_bond_atom_site_label_2
_geom_bond_distance
Cl01 C00X 1.753(4)
O00C C00I 1.240(5)
O003 C00F 1.345(5)
O003 C00R 1.447(5)
O004 H004 0.8200
O004 C00O 1.431(5)
O005 H005 0.8200
O005 C00L 1.459(5)
O006 H006 0.8200
O006 C00T 1.456(5)
O009 H009 0.8200
O009 C00Z 1.422(5)
C00F C00M 1.439(6)
C00F C00P 1.341(6)
C00G H00G 0.9800
C00G C00H 1.495(5)
C00G C00R 1.519(5)
C00G C00Z 1.499(5)
C00H C00P 1.429(6)
C00H C00X 1.361(6)
C00I C00T 1.532(6)
C00I C00X 1.410(6)
C00K H00K 0.9300
C00K C00M 1.320(6)
C00K C00O 1.505(6)
C00L H00L 0.9800
C00L C00O 1.551(6)
C00L C00W 1.508(6)
C00M H00M 0.9300
C00O C016 1.479(6)
C00P H00P 0.9300
C00R H00A 0.9700
C00R H00B 0.9700
C00T C00Z 1.528(6)
C00T C018 1.506(6)
C00W H00W 0.9800
C00W C01A 1.514(6)
C00W C012 1.500(7)
C00Z H00Z 0.9800
C01A H01I 0.9600
C01A H01J 0.9600
C01A H01K 0.9600
C01B H01L 0.9600
C01B H01M 0.9600
C01B H01N 0.9600
C012 C01B 1.497(7)
C012 H01A 0.9700
C012 H01B 0.9700
C016 H01C 0.9600
C016 H01D 0.9600
C016 H01E 0.9600
C018 H01F 0.9600
C018 H01G 0.9600
C018 H01H 0.9600
Cl02 C014 1.723(5)
O00A H00C 0.8200
O00A C015 1.409(6)
O00B C00U 1.344(5)
O00B C017 1.450(6)
O00D H00D 0.8200
O00D C00Y 1.401(5)
O00E C010 1.226(6)
O007 H007 0.8200
O007 C00S 1.440(5)
O008 H008 0.8200
O008 C013 1.418(5)
C00J H00J 0.9800
C00J C00Q 1.511(6)
C00J C015 1.514(7)
C00J C017 1.501(6)
C00N H00N 0.9300
C00N C00Q 1.450(7)
C00N C00U 1.341(7)
C00Q C014 1.360(6)
C00S C00V 1.488(7)
C00S C00Y 1.531(6)
C00S C019 1.519(6)
C00U C011 1.470(6)
C00V H00V 0.9300
C00V C011 1.300(7)
C00Y H00Y 0.9800
C00Y C01D 1.549(8)
C01D H01T 0.9800
C01D C01F 1.459(9)
C01D C01H 1.573(9)
C01E H01U 0.9600
C01E H01V 0.9600
C01E H01W 0.9600
C01F H 0.9600
C01F H01X 0.9600
C01F H01Y 0.9600
C01H H01Z 0.9700
C01H HA 0.9700
C01H C01K 1.455(11)
C01K H01 0.9600
C01K HB 0.9600
C01K HC 0.9600
C010 C013 1.541(7)
C010 C014 1.425(7)
C011 H011 0.9300
C013 C01E 1.531(8)
C013 C015 1.524(7)
C015 H015 0.9800
C017 H01O 0.9700
C017 H01P 0.9700
C019 H01Q 0.9600
C019 H01R 0.9600
C019 H01S 0.9600

loop_
_geom_torsion_atom_site_label_1
_geom_torsion_atom_site_label_2
_geom_torsion_atom_site_label_3
_geom_torsion_atom_site_label_4
_geom_torsion
O00C C00I C00T O006 -95.4(4)
O00C C00I C00T C00Z 152.3(4)
O00C C00I C00T C018 26.1(6)
O00C C00I C00X Cl01 -1.3(6)
O00C C00I C00X C00H 178.6(4)
O003 C00F C00M C00K 4.8(6)
O003 C00F C00P C00H 7.2(7)
O005 C00L C00O O004 64.0(4)
O005 C00L C00O C00K -56.4(4)
O005 C00L C00O C016 -177.7(3)
O005 C00L C00W C01A -55.7(5)
O005 C00L C00W C012 71.8(4)
O006 C00T C00Z O009 63.6(4)
O006 C00T C00Z C00G -58.1(4)
C00F O003 C00R C00G -47.4(5)
C00G C00H C00P C00F 4.4(6)
C00G C00H C00X Cl01 -177.8(3)
C00G C00H C00X C00I 2.2(7)
C00H C00G C00R O003 55.7(4)
C00H C00G C00Z O009 -173.3(3)
C00H C00G C00Z C00T -52.1(5)
C00I C00T C00Z O009 177.4(3)
C00I C00T C00Z C00G 55.7(4)
C00L C00W C012 C01B 173.8(5)
C00M C00F C00P C00H -173.3(4)
C00M C00K C00O O004 15.4(6)
C00M C00K C00O C00L 135.4(4)
C00M C00K C00O C016 -103.7(5)
C00O C00K C00M C00F -179.3(4)
C00O C00L C00W C01A 68.8(5)
C00O C00L C00W C012 -163.6(4)
C00P C00F C00M C00K -174.8(5)
C00P C00H C00X Cl01 3.2(6)
C00P C00H C00X C00I -176.7(4)
C00R O003 C00F C00M -164.3(3)
C00R O003 C00F C00P 15.2(6)
C00R C00G C00H C00P -34.2(5)
C00R C00G C00H C00X 146.7(4)
C00R C00G C00Z O009 64.6(4)
C00R C00G C00Z C00T -174.2(3)
C00T C00I C00X Cl01 -176.9(3)
C00T C00I C00X C00H 3.1(7)
C00W C00L C00O O004 -61.1(5)
C00W C00L C00O C00K 178.5(4)
C00W C00L C00O C016 57.2(5)
C00X C00H C00P C00F -176.6(5)
C00X C00I C00T O006 80.3(4)
C00X C00I C00T C00Z -32.0(5)
C00X C00I C00T C018 -158.1(4)
C00Z C00G C00H C00P -157.9(4)
C00Z C00G C00H C00X 23.1(5)
C00Z C00G C00R O003 -179.4(3)
C01A C00W C012 C01B -56.6(7)
C018 C00T C00Z O009 -57.2(5)
C018 C00T C00Z C00G -178.9(4)
O00B C00U C011 C00V 8.1(6)
O00D C00Y C01D C01F -55.9(7)
O00D C00Y C01D C01H 66.8(6)
O00E C010 C013 O008 -100.4(5)
O00E C010 C013 C01E 22.8(7)
O00E C010 C013 C015 144.3(4)
O00E C010 C014 Cl02 2.8(6)
O00E C010 C014 C00Q -173.7(4)
O007 C00S C00V C011 9.4(7)
O007 C00S C00Y O00D 73.4(5)
O007 C00S C00Y C01D -59.2(5)
O008 C013 C015 O00A 70.9(5)
O008 C013 C015 C00J -55.5(5)
C00J C00Q C014 Cl02 -176.5(4)
C00J C00Q C014 C010 -0.1(7)
C00N C00Q C014 Cl02 8.5(6)
C00N C00Q C014 C010 -175.1(4)
C00N C00U C011 C00V -172.3(5)
C00Q C00J C015 O00A -179.8(4)
C00Q C00J C015 C013 -52.8(5)
C00Q C00J C017 O00B 57.0(5)
C00Q C00N C00U O00B 5.5(7)
C00Q C00N C00U C011 -174.1(4)
C00S C00V C011 C00U 178.0(4)
C00S C00Y C01D C01F 77.0(6)
C00S C00Y C01D C01H -160.3(5)
C00U O00B C017 C00J -46.6(5)
C00U C00N C00Q C00J 7.4(6)
C00U C00N C00Q C014 -177.3(4)
C00V C00S C00Y O00D -49.8(5)
C00V C00S C00Y C01D 177.6(4)
C00Y C00S C00V C011 132.5(5)
C00Y C01D C01H C01K 171.3(7)
C01E C013 C015 O00A -51.5(6)
C01E C013 C015 C00J -177.9(4)
C01F C01D C01H C01K -63.7(9)
C010 C013 C015 O00A -173.4(4)
C010 C013 C015 C00J 60.2(5)
C013 C010 C014 Cl02 -174.7(3)
C013 C010 C014 C00Q 8.8(7)
C014 C010 C013 O008 77.2(5)
C014 C010 C013 C01E -159.6(5)
C014 C010 C013 C015 -38.1(5)
C015 C00J C00Q C00N -162.2(4)
C015 C00J C00Q C014 22.3(6)
C015 C00J C017 O00B -179.2(4)
C017 O00B C00U C00N 14.8(6)
C017 O00B C00U C011 -165.6(4)
C017 C00J C00Q C00N -37.3(5)
C017 C00J C00Q C014 147.2(4)
C017 C00J C015 O00A 57.4(5)
C017 C00J C015 C013 -175.7(4)
C019 C00S C00V C011 -106.7(5)
C019 C00S C00Y O00D -168.5(4)
C019 C00S C00Y C01D 58.9(6)

loop_
_smtbx_masks_void_nr
_smtbx_masks_void_average_x
_smtbx_masks_void_average_y
_smtbx_masks_void_average_z
_smtbx_masks_void_volume
_smtbx_masks_void_count_electrons
1 -0.104 -0.250 0.000 649.2 14.0
2 -0.917 0.250 0.500 649.2 13.9
